data_7156340
loop_
_publ_author_name
'Jiang, Wang'
'Sun, Jing'
'Liu, Ru-Zhang'
'Yan, Chao-Guo'

_publ_section_title
;
 Molecular diversity of the domino annulation reaction of
 2-aryl-3-nitrochromenes with pivaloylacetonitriles.
;
_journal_issue 32
_journal_name_full 'Organic &amp; biomolecular chemistry'
_journal_page_first 5816
_journal_page_last 5822
_journal_paper_doi 10.1039/c8ob01504j
_journal_volume 16
_journal_year 2018
_chemical_formula_moiety 'C24 H20 Br Cl N2 O2'
_chemical_formula_sum 'C24 H20 Br Cl N2 O2'
_chemical_formula_weight 483.78
_space_group_crystal_system triclinic
_space_group_IT_number 2
_space_group_name_Hall '-P 1'
_space_group_name_H-M_alt 'P -1'
_symmetry_space_group_name_Hall '-P 1'
_symmetry_space_group_name_H-M 'P -1'
_atom_sites_solution_hydrogens geom
_audit_creation_method SHELXL-2014/7
_audit_update_record
;
2018-06-12 deposited with the CCDC.
2018-07-24 downloaded from the CCDC.
;
_cell_angle_alpha 86.529(2)
_cell_angle_beta 72.466(2)
_cell_angle_gamma 78.713(2)
_cell_formula_units_Z 2
_cell_length_a 9.2635(5)
_cell_length_b 11.3364(6)
_cell_length_c 11.3467(6)
_cell_measurement_reflns_used 6559
_cell_measurement_temperature 293(2)
_cell_measurement_theta_max 25.74
_cell_measurement_theta_min 2.35
_cell_volume 1114.23(10)
_computing_structure_refinement 'SHELXL-2014/7 (Sheldrick, 2014)'
_diffrn_ambient_temperature 293(2)
_diffrn_measured_fraction_theta_full 0.994
_diffrn_measured_fraction_theta_max 0.987
_diffrn_measurement_device_type 'CCD area detector'
_diffrn_measurement_method 'phi and omega scans'
_diffrn_radiation_source 'fine-focus sealed tube'
_diffrn_radiation_type MoK\a
_diffrn_radiation_wavelength 0.71073
_diffrn_reflns_av_R_equivalents 0.0416
_diffrn_reflns_av_unetI/netI 0.0507
_diffrn_reflns_Laue_measured_fraction_full 0.994
_diffrn_reflns_Laue_measured_fraction_max 0.987
_diffrn_reflns_limit_h_max 11
_diffrn_reflns_limit_h_min -11
_diffrn_reflns_limit_k_max 14
_diffrn_reflns_limit_k_min -14
_diffrn_reflns_limit_l_max 14
_diffrn_reflns_limit_l_min -14
_diffrn_reflns_number 17365
_diffrn_reflns_point_group_measured_fraction_full 0.994
_diffrn_reflns_point_group_measured_fraction_max 0.987
_diffrn_reflns_theta_full 25.242
_diffrn_reflns_theta_max 27.533
_diffrn_reflns_theta_min 2.347
_exptl_absorpt_coefficient_mu 1.987
_exptl_absorpt_correction_T_max 0.672
_exptl_absorpt_correction_T_min 0.627
_exptl_absorpt_correction_type multi-scan
_exptl_absorpt_process_details sadabs
_exptl_crystal_colour colorless
_exptl_crystal_density_diffrn 1.442
_exptl_crystal_description block
_exptl_crystal_F_000 492
_exptl_crystal_size_max 0.240
_exptl_crystal_size_mid 0.220
_exptl_crystal_size_min 0.200
_refine_diff_density_max 0.404
_refine_diff_density_min -0.485
_refine_diff_density_rms 0.052
_refine_ls_extinction_method none
_refine_ls_goodness_of_fit_ref 1.020
_refine_ls_hydrogen_treatment constr
_refine_ls_matrix_type full
_refine_ls_number_parameters 275
_refine_ls_number_reflns 5062
_refine_ls_number_restraints 0
_refine_ls_restrained_S_all 1.020
_refine_ls_R_factor_all 0.0865
_refine_ls_R_factor_gt 0.0430
_refine_ls_shift/su_max 0.001
_refine_ls_shift/su_mean 0.000
_refine_ls_structure_factor_coef Fsqd
_refine_ls_weighting_details 'w=1/[\s^2^(Fo^2^)+(0.0435P)^2^+0.3062P] where P=(Fo^2^+2Fc^2^)/3'
_refine_ls_weighting_scheme calc
_refine_ls_wR_factor_gt 0.0873
_refine_ls_wR_factor_ref 0.1000
_reflns_Friedel_coverage 0.000
_reflns_number_gt 3291
_reflns_number_total 5062
_reflns_threshold_expression 'I > 2\s(I)'
_cod_data_source_file c8ob01504j2.cif
_cod_data_source_block 4i
_cod_depositor_comments 'Adding full bibliography for 7156337--7156344.cif.'
_cod_database_code 7156340
_shelx_shelxl_version_number 2014/7
_shelx_space_group_comment
;
The symmetry employed for this shelxl refinement is uniquely defined
by the following loop, which should always be used as a source of
symmetry information in preference to the above space-group names.
They are only intended as comments.
;
_shelx_estimated_absorpt_t_min 0.647
_shelx_estimated_absorpt_t_max 0.692

loop_
_space_group_symop_operation_xyz
'x, y, z'
'-x, -y, -z'

loop_
_atom_site_label
_atom_site_type_symbol
_atom_site_fract_x
_atom_site_fract_y
_atom_site_fract_z
_atom_site_U_iso_or_equiv
_atom_site_adp_type
_atom_site_occupancy
_atom_site_site_symmetry_order
_atom_site_calc_flag
_atom_site_refinement_flags_posn
_atom_site_refinement_flags_adp
Br1 Br 0.20280(4) 0.48594(2) 0.87408(3) 0.06633(14) Uani 1 1 d . .
C1 C 0.1525(3) 0.6523(2) 0.8388(2) 0.0419(6) Uani 1 1 d . .
C2 C 0.0521(3) 0.7257(2) 0.9325(2) 0.0496(6) Uani 1 1 d . .
H2 H 0.0098 0.6935 1.0097 0.059 Uiso 1 1 calc R U
C3 C 0.0150(3) 0.8464(2) 0.9110(3) 0.0538(7) Uani 1 1 d . .
H3 H -0.0537 0.8964 0.9735 0.065 Uiso 1 1 calc R U
C4 C 0.0794(3) 0.8935(2) 0.7971(3) 0.0568(7) Uani 1 1 d . .
H4 H 0.0560 0.9757 0.7830 0.068 Uiso 1 1 calc R U
C5 C 0.1786(3) 0.8189(2) 0.7040(2) 0.0502(6) Uani 1 1 d . .
H5 H 0.2204 0.8517 0.6270 0.060 Uiso 1 1 calc R U
C6 C 0.2181(3) 0.6955(2) 0.7220(2) 0.0390(5) Uani 1 1 d . .
C7 C 0.3277(3) 0.6137(2) 0.6195(2) 0.0434(6) Uani 1 1 d . .
H7 H 0.2841 0.5413 0.6212 0.052 Uiso 1 1 calc R U
C8 C 0.3497(3) 0.6671(2) 0.4927(2) 0.0437(6) Uani 1 1 d . .
C9 C 0.4686(3) 0.7262(2) 0.4405(2) 0.0401(6) Uani 1 1 d . .
C10 C 0.5618(3) 0.7451(2) 0.5210(2) 0.0408(6) Uani 1 1 d . .
C11 C 0.6429(3) 0.8386(2) 0.5094(2) 0.0472(6) Uani 1 1 d . .
H11 H 0.6388 0.8968 0.4485 0.057 Uiso 1 1 calc R U
C12 C 0.7289(3) 0.8448(3) 0.5879(3) 0.0534(7) Uani 1 1 d . .
C13 C 0.7381(3) 0.7602(3) 0.6784(3) 0.0588(7) Uani 1 1 d . .
H13 H 0.8009 0.7635 0.7280 0.071 Uiso 1 1 calc R U
C14 C 0.6534(3) 0.6707(3) 0.6949(2) 0.0537(7) Uani 1 1 d . .
H14 H 0.6570 0.6138 0.7570 0.064 Uiso 1 1 calc R U
C15 C 0.5625(3) 0.6651(2) 0.6189(2) 0.0429(6) Uani 1 1 d . .
C16 C 0.6332(4) 0.8043(3) 0.2553(2) 0.0520(7) Uani 1 1 d . .
C17 C 0.4927(3) 0.7600(2) 0.3140(2) 0.0434(6) Uani 1 1 d . .
C18 C 0.3909(3) 0.7431(2) 0.2498(2) 0.0464(6) Uani 1 1 d . .
C19 C 0.4037(3) 0.7762(3) 0.1134(3) 0.0580(8) Uani 1 1 d . .
C20 C 0.2627(4) 0.8741(3) 0.1099(3) 0.0882(12) Uani 1 1 d . .
H20A H 0.2646 0.9450 0.1511 0.132 Uiso 1 1 calc R U
H20B H 0.1697 0.8448 0.1509 0.132 Uiso 1 1 calc R U
H20C H 0.2665 0.8931 0.0256 0.132 Uiso 1 1 calc R U
C21 C 0.4054(4) 0.6626(3) 0.0441(3) 0.0694(9) Uani 1 1 d . .
H21A H 0.4091 0.6831 -0.0400 0.104 Uiso 1 1 calc R U
H21B H 0.3138 0.6309 0.0837 0.104 Uiso 1 1 calc R U
H21C H 0.4943 0.6032 0.0454 0.104 Uiso 1 1 calc R U
C22 C 0.5478(4) 0.8252(3) 0.0416(3) 0.0768(10) Uani 1 1 d . .
H22A H 0.5500 0.8976 0.0801 0.115 Uiso 1 1 calc R U
H22B H 0.5460 0.8423 -0.0420 0.115 Uiso 1 1 calc R U
H22C H 0.6378 0.7664 0.0414 0.115 Uiso 1 1 calc R U
C23 C 0.2655(3) 0.6906(3) 0.3228(3) 0.0540(7) Uani 1 1 d . .
C24 C 0.0300(4) 0.6256(4) 0.3427(4) 0.0973(13) Uani 1 1 d . .
H24A H 0.0676 0.5455 0.3665 0.146 Uiso 1 1 calc R U
H24B H -0.0390 0.6227 0.2950 0.146 Uiso 1 1 calc R U
H24C H -0.0238 0.6733 0.4154 0.146 Uiso 1 1 calc R U
Cl1 Cl 0.82986(11) 0.96252(8) 0.56973(8) 0.0829(3) Uani 1 1 d . .
N1 N 0.7496(4) 0.8339(3) 0.2164(2) 0.0779(8) Uani 1 1 d . .
N2 N 0.2473(2) 0.6500(2) 0.4360(2) 0.0506(5) Uani 1 1 d . .
O1 O 0.47613(18) 0.57621(15) 0.64168(16) 0.0475(4) Uani 1 1 d . .
O2 O 0.1568(2) 0.6782(2) 0.2702(2) 0.0793(7) Uani 1 1 d . .

loop_
_atom_site_aniso_label
_atom_site_aniso_U_11
_atom_site_aniso_U_22
_atom_site_aniso_U_33
_atom_site_aniso_U_23
_atom_site_aniso_U_13
_atom_site_aniso_U_12
Br1 0.0716(2) 0.04344(17) 0.0734(2) 0.01349(14) -0.00885(16) -0.00998(14)
C1 0.0382(13) 0.0379(13) 0.0484(15) 0.0024(11) -0.0116(12) -0.0069(11)
C2 0.0483(15) 0.0534(16) 0.0420(15) 0.0029(12) -0.0046(12) -0.0121(13)
C3 0.0482(15) 0.0564(17) 0.0483(17) -0.0111(13) -0.0064(13) 0.0009(13)
C4 0.0562(17) 0.0401(14) 0.0625(19) -0.0021(13) -0.0089(15) 0.0053(13)
C5 0.0513(16) 0.0437(14) 0.0453(15) 0.0035(12) -0.0056(13) 0.0008(12)
C6 0.0345(12) 0.0380(13) 0.0430(14) -0.0021(11) -0.0111(11) -0.0033(10)
C7 0.0376(13) 0.0415(13) 0.0478(15) -0.0040(11) -0.0098(12) -0.0028(11)
C8 0.0391(14) 0.0437(14) 0.0427(15) -0.0135(11) -0.0077(12) 0.0029(11)
C9 0.0406(14) 0.0406(13) 0.0362(14) -0.0086(10) -0.0105(11) 0.0006(11)
C10 0.0377(13) 0.0473(14) 0.0336(13) -0.0072(11) -0.0088(11) 0.0003(11)
C11 0.0515(15) 0.0516(15) 0.0375(14) -0.0050(11) -0.0124(13) -0.0069(13)
C12 0.0536(16) 0.0633(18) 0.0468(16) -0.0086(14) -0.0165(14) -0.0138(14)
C13 0.0540(17) 0.080(2) 0.0479(17) -0.0057(15) -0.0233(14) -0.0110(16)
C14 0.0522(16) 0.0672(18) 0.0396(15) 0.0030(13) -0.0162(13) -0.0025(14)
C15 0.0354(13) 0.0469(14) 0.0387(14) -0.0050(11) -0.0051(11) 0.0026(11)
C16 0.0648(19) 0.0572(17) 0.0328(15) -0.0027(12) -0.0137(14) -0.0090(15)
C17 0.0432(14) 0.0423(13) 0.0397(14) -0.0113(11) -0.0102(12) 0.0041(11)
C18 0.0466(15) 0.0474(14) 0.0421(15) -0.0134(11) -0.0169(13) 0.0086(12)
C19 0.0667(19) 0.0615(17) 0.0448(16) -0.0107(13) -0.0286(15) 0.0130(14)
C20 0.105(3) 0.079(2) 0.078(2) -0.0158(18) -0.054(2) 0.034(2)
C21 0.077(2) 0.076(2) 0.0541(18) -0.0243(16) -0.0288(17) 0.0103(17)
C22 0.101(3) 0.088(2) 0.0461(18) 0.0112(16) -0.0329(18) -0.014(2)
C23 0.0443(15) 0.0649(18) 0.0528(18) -0.0198(14) -0.0212(14) 0.0070(13)
C24 0.052(2) 0.153(4) 0.097(3) -0.019(3) -0.032(2) -0.022(2)
Cl1 0.0975(6) 0.0891(6) 0.0860(6) 0.0032(5) -0.0447(5) -0.0465(5)
N1 0.083(2) 0.104(2) 0.0503(16) 0.0050(14) -0.0123(15) -0.0397(18)
N2 0.0378(12) 0.0600(14) 0.0526(15) -0.0144(11) -0.0141(11) 0.0000(10)
O1 0.0401(9) 0.0431(10) 0.0523(11) 0.0013(8) -0.0094(8) 0.0019(8)
O2 0.0514(12) 0.127(2) 0.0684(14) -0.0153(13) -0.0304(11) -0.0139(13)

loop_
_atom_type_symbol
_atom_type_description
_atom_type_scat_dispersion_real
_atom_type_scat_dispersion_imag
_atom_type_scat_source
C C 0.0033 0.0016 'International Tables Vol C Tables 4.2.6.8 and 6.1.1.4'
H H 0.0000 0.0000 'International Tables Vol C Tables 4.2.6.8 and 6.1.1.4'
N N 0.0061 0.0033 'International Tables Vol C Tables 4.2.6.8 and 6.1.1.4'
O O 0.0106 0.0060 'International Tables Vol C Tables 4.2.6.8 and 6.1.1.4'
Cl Cl 0.1484 0.1585 'International Tables Vol C Tables 4.2.6.8 and 6.1.1.4'
Br Br -0.2901 2.4595 'International Tables Vol C Tables 4.2.6.8 and 6.1.1.4'

loop_
_geom_angle_atom_site_label_1
_geom_angle_atom_site_label_2
_geom_angle_atom_site_label_3
_geom_angle
C2 C1 C6 122.5(2)
C2 C1 Br1 117.85(19)
C6 C1 Br1 119.60(18)
C3 C2 C1 119.5(2)
C3 C2 H2 120.3
C1 C2 H2 120.3
C2 C3 C4 119.9(3)
C2 C3 H3 120.0
C4 C3 H3 120.0
C3 C4 C5 120.0(2)
C3 C4 H4 120.0
C5 C4 H4 120.0
C4 C5 C6 121.7(2)
C4 C5 H5 119.1
C6 C5 H5 119.1
C1 C6 C5 116.3(2)
C1 C6 C7 122.0(2)
C5 C6 C7 121.7(2)
O1 C7 C8 109.56(19)
O1 C7 C6 110.65(19)
C8 C7 C6 114.17(19)
O1 C7 H7 107.4
C8 C7 H7 107.4
C6 C7 H7 107.4
N2 C8 C9 123.9(2)
N2 C8 C7 115.3(2)
C9 C8 C7 120.7(2)
C8 C9 C17 116.8(2)
C8 C9 C10 116.2(2)
C17 C9 C10 127.0(2)
C15 C10 C11 117.8(2)
C15 C10 C9 116.7(2)
C11 C10 C9 125.4(2)
C12 C11 C10 120.0(2)
C12 C11 H11 120.0
C10 C11 H11 120.0
C13 C12 C11 121.6(3)
C13 C12 Cl1 119.7(2)
C11 C12 Cl1 118.7(2)
C14 C13 C12 119.2(2)
C14 C13 H13 120.4
C12 C13 H13 120.4
C13 C14 C15 120.0(3)
C13 C14 H14 120.0
C15 C14 H14 120.0
O1 C15 C14 117.7(2)
O1 C15 C10 121.1(2)
C14 C15 C10 121.1(2)
N1 C16 C17 174.0(3)
C18 C17 C9 121.5(2)
C18 C17 C16 122.7(2)
C9 C17 C16 115.7(2)
C17 C18 C23 113.5(2)
C17 C18 C19 126.5(3)
C23 C18 C19 120.0(2)
C22 C19 C21 106.5(2)
C22 C19 C18 115.5(2)
C21 C19 C18 108.9(2)
C22 C19 C20 107.2(3)
C21 C19 C20 110.2(2)
C18 C19 C20 108.4(2)
C19 C20 H20A 109.5
C19 C20 H20B 109.5
H20A C20 H20B 109.5
C19 C20 H20C 109.5
H20A C20 H20C 109.5
H20B C20 H20C 109.5
C19 C21 H21A 109.5
C19 C21 H21B 109.5
H21A C21 H21B 109.5
C19 C21 H21C 109.5
H21A C21 H21C 109.5
H21B C21 H21C 109.5
C19 C22 H22A 109.5
C19 C22 H22B 109.5
H22A C22 H22B 109.5
C19 C22 H22C 109.5
H22A C22 H22C 109.5
H22B C22 H22C 109.5
N2 C23 O2 116.6(3)
N2 C23 C18 126.1(2)
O2 C23 C18 117.3(3)
O2 C24 H24A 109.5
O2 C24 H24B 109.5
H24A C24 H24B 109.5
O2 C24 H24C 109.5
H24A C24 H24C 109.5
H24B C24 H24C 109.5
C23 N2 C8 117.7(2)
C15 O1 C7 113.32(18)
C23 O2 C24 117.9(2)

loop_
_geom_bond_atom_site_label_1
_geom_bond_atom_site_label_2
_geom_bond_distance
Br1 C1 1.900(2)
C1 C2 1.377(3)
C1 C6 1.385(3)
C2 C3 1.370(4)
C2 H2 0.9300
C3 C4 1.374(4)
C3 H3 0.9300
C4 C5 1.377(4)
C4 H4 0.9300
C5 C6 1.393(3)
C5 H5 0.9300
C6 C7 1.515(3)
C7 O1 1.450(3)
C7 C8 1.498(4)
C7 H7 0.9800
C8 N2 1.343(3)
C8 C9 1.364(3)
C9 C17 1.426(3)
C9 C10 1.482(3)
C10 C15 1.392(3)
C10 C11 1.393(4)
C11 C12 1.375(4)
C11 H11 0.9300
C12 C13 1.373(4)
C12 Cl1 1.742(3)
C13 C14 1.371(4)
C13 H13 0.9300
C14 C15 1.386(4)
C14 H14 0.9300
C15 O1 1.372(3)
C16 N1 1.143(4)
C16 C17 1.443(4)
C17 C18 1.400(3)
C18 C23 1.422(4)
C18 C19 1.545(4)
C19 C22 1.528(4)
C19 C21 1.544(4)
C19 C20 1.548(4)
C20 H20A 0.9600
C20 H20B 0.9600
C20 H20C 0.9600
C21 H21A 0.9600
C21 H21B 0.9600
C21 H21C 0.9600
C22 H22A 0.9600
C22 H22B 0.9600
C22 H22C 0.9600
C23 N2 1.310(4)
C23 O2 1.348(3)
C24 O2 1.430(4)
C24 H24A 0.9600
C24 H24B 0.9600
C24 H24C 0.9600

loop_
_geom_torsion_atom_site_label_1
_geom_torsion_atom_site_label_2
_geom_torsion_atom_site_label_3
_geom_torsion_atom_site_label_4
_geom_torsion
C6 C1 C2 C3 -0.3(4)
Br1 C1 C2 C3 179.0(2)
C1 C2 C3 C4 -0.8(4)
C2 C3 C4 C5 1.4(4)
C3 C4 C5 C6 -0.9(4)
C2 C1 C6 C5 0.8(4)
Br1 C1 C6 C5 -178.51(18)
C2 C1 C6 C7 -179.6(2)
Br1 C1 C6 C7 1.1(3)
C4 C5 C6 C1 -0.2(4)
C4 C5 C6 C7 -179.8(2)
C1 C6 C7 O1 -73.2(3)
C5 C6 C7 O1 106.4(3)
C1 C6 C7 C8 162.7(2)
C5 C6 C7 C8 -17.8(3)
O1 C7 C8 N2 147.7(2)
C6 C7 C8 N2 -87.6(3)
O1 C7 C8 C9 -31.0(3)
C6 C7 C8 C9 93.7(3)
N2 C8 C9 C17 -6.7(3)
C7 C8 C9 C17 171.9(2)
N2 C8 C9 C10 175.0(2)
C7 C8 C9 C10 -6.3(3)
C8 C9 C10 C15 24.5(3)
C17 C9 C10 C15 -153.5(2)
C8 C9 C10 C11 -152.8(2)
C17 C9 C10 C11 29.1(4)
C15 C10 C11 C12 4.5(4)
C9 C10 C11 C12 -178.2(2)
C10 C11 C12 C13 0.3(4)
C10 C11 C12 Cl1 179.5(2)
C11 C12 C13 C14 -3.2(4)
Cl1 C12 C13 C14 177.5(2)
C12 C13 C14 C15 1.3(4)
C13 C14 C15 O1 -177.9(2)
C13 C14 C15 C10 3.6(4)
C11 C10 C15 O1 175.1(2)
C9 C10 C15 O1 -2.4(3)
C11 C10 C15 C14 -6.4(4)
C9 C10 C15 C14 176.0(2)
C8 C9 C17 C18 5.6(3)
C10 C9 C17 C18 -176.3(2)
C8 C9 C17 C16 -170.2(2)
C10 C9 C17 C16 7.8(3)
C9 C17 C18 C23 0.2(3)
C16 C17 C18 C23 175.7(2)
C9 C17 C18 C19 179.7(2)
C16 C17 C18 C19 -4.8(4)
C17 C18 C19 C22 3.9(4)
C23 C18 C19 C22 -176.6(2)
C17 C18 C19 C21 123.7(3)
C23 C18 C19 C21 -56.8(3)
C17 C18 C19 C20 -116.3(3)
C23 C18 C19 C20 63.2(3)
C17 C18 C23 N2 -6.0(4)
C19 C18 C23 N2 174.4(2)
C17 C18 C23 O2 175.9(2)
C19 C18 C23 O2 -3.7(4)
O2 C23 N2 C8 -176.5(2)
C18 C23 N2 C8 5.3(4)
C9 C8 N2 C23 1.5(4)
C7 C8 N2 C23 -177.2(2)
C14 C15 O1 C7 144.2(2)
C10 C15 O1 C7 -37.3(3)
C8 C7 O1 C15 52.1(2)
C6 C7 O1 C15 -74.6(2)
N2 C23 O2 C24 1.7(4)
C18 C23 O2 C24 -180.0(3)
